data_4320293
loop_
_publ_author_name
'Darren W. Johnson'
'Kenneth N. Raymond'

_publ_contact_author
;
Kenneth N. Raymond
Department of Chemistry
University of California
Berkeley, CA  94720-1460
;
_publ_contact_author_email raymond@socrates.berkeley.edu
_publ_contact_author_fax 510-486-5283
_publ_contact_author_phone 510-642-7219
_publ_section_title
;
 The Self-Assembly of a [Ga4L6]12- Tetrahedral Cluster Thermodynamically
 Driven by Host-Guest Interactions
;
_journal_name_full 'Inorganic Chemistry'
_journal_page_first 5157
_journal_page_last 5161
_journal_paper_doi 10.1021/ic0102283
_journal_volume 40
_journal_year 2001
_chemical_compound_source synthetic
_chemical_formula_sum 'C236 H236 Ga4 K4 N19 O36'
_chemical_formula_weight 4349.72
_space_group_IT_number 43
_symmetry_cell_setting orthorhombic
_symmetry_Int_Tables_number 43
_symmetry_space_group_name_Hall 'F 2 -2d'
_symmetry_space_group_name_H-M 'F d d 2'
_atom_sites_solution_hydrogens geom
_atom_sites_solution_primary direct
_atom_sites_solution_secondary difmap
_audit_creation_method SHELXL-97
_cell_angle_alpha 90.00
_cell_angle_beta 90.00
_cell_angle_gamma 90.00
_cell_formula_units_Z 8
_cell_length_a 46.011(5)
_cell_length_b 57.883(5)
_cell_length_c 19.405(2)
_cell_measurement_reflns_used 3686
_cell_measurement_temperature 177(2)
_cell_measurement_theta_max 20.12
_cell_measurement_theta_min 1.5
_cell_volume 51680(9)
_computing_cell_refinement
;
SMART (Siemens, 1995), SAINT (Siemens, 1995)
;
_computing_data_collection 'SMART (Siemens, 1995)'
_computing_data_reduction
;
SAINT (Siemens, 1995), XPREP (Siemens, 1995)
;
_computing_structure_refinement 'SHELXL-97 (Sheldrick, 1997)'
_computing_structure_solution 'SHELXS-97 (Sheldrick, 1990)'
_diffrn_ambient_temperature 177(2)
_diffrn_measured_fraction_theta_full 0.998
_diffrn_measured_fraction_theta_max 0.998
_diffrn_measurement_device_type '3 circle diffractometer'
_diffrn_measurement_method
;
omega scans with profile analysis
;
_diffrn_radiation_detector 'CCD area detector'
_diffrn_radiation_monochromator graphite
_diffrn_radiation_source 'X-ray tube'
_diffrn_radiation_type MoK\a
_diffrn_radiation_wavelength 0.71073
_diffrn_reflns_av_R_equivalents 0.1081
_diffrn_reflns_av_sigmaI/netI 0.0816
_diffrn_reflns_limit_h_max 34
_diffrn_reflns_limit_h_min -30
_diffrn_reflns_limit_k_max 42
_diffrn_reflns_limit_k_min -42
_diffrn_reflns_limit_l_max 14
_diffrn_reflns_limit_l_min -14
_diffrn_reflns_number 21214
_diffrn_reflns_theta_full 15.26
_diffrn_reflns_theta_max 15.26
_diffrn_reflns_theta_min 1.41
_exptl_absorpt_coefficient_mu 0.542
_exptl_absorpt_correction_T_max 0.83
_exptl_absorpt_correction_T_min 0.57
_exptl_absorpt_correction_type psi-scan
_exptl_crystal_colour yellow
_exptl_crystal_density_diffrn 1.118
_exptl_crystal_density_meas ?
_exptl_crystal_density_method 'not measured'
_exptl_crystal_description 'block fragment of needle'
_exptl_crystal_F_000 18184
_exptl_crystal_size_max 0.30
_exptl_crystal_size_mid 0.19
_exptl_crystal_size_min 0.12
_refine_diff_density_max 0.591
_refine_diff_density_min -0.443
_refine_diff_density_rms 0.126
_refine_ls_abs_structure_details 'Flack H D (1983), Acta Cryst. A39, 876-881'
_refine_ls_abs_structure_Flack 0.45(5)
_refine_ls_extinction_method none
_refine_ls_goodness_of_fit_ref 1.386
_refine_ls_hydrogen_treatment mixed
_refine_ls_matrix_type full
_refine_ls_number_parameters 759
_refine_ls_number_reflns 5433
_refine_ls_number_restraints 1309
_refine_ls_restrained_S_all 1.330
_refine_ls_R_factor_all 0.1658
_refine_ls_R_factor_gt 0.1240
_refine_ls_shift/su_max 0.074
_refine_ls_shift/su_mean 0.005
_refine_ls_structure_factor_coef Fsqd
_refine_ls_weighting_details 'calc w=1/[\s^2^(Fo^2^)+(0.2000P)^2^+0.0000P] where P=(Fo^2^+2Fc^2^)/3'
_refine_ls_weighting_scheme calc
_refine_ls_wR_factor_gt 0.3199
_refine_ls_wR_factor_ref 0.3549
_reflns_number_gt 3833
_reflns_number_total 5433
_reflns_threshold_expression >2sigma(I)
_cod_data_source_file ic0102283.cif
_cod_data_source_block fromtex
_cod_depositor_comments
;
The following automatic conversions were performed:

'_exptl_crystal_density_meas' value 'not measured' was changed to '?'
- the value is perceived as not measured.

Automatic conversion script
Id: cif_fix_values 3008 2015-01-20 13:52:24Z robertas 
;
_cod_original_cell_volume 51681(9)
_cod_database_code 4320293

loop_
_symmetry_equiv_pos_as_xyz
'x, y, z'
'-x, -y, z'
'x+1/4, -y+1/4, z+1/4'
'-x+1/4, y+1/4, z+1/4'
'x, y+1/2, z+1/2'
'-x, -y+1/2, z+1/2'
'x+1/4, -y+3/4, z+3/4'
'-x+1/4, y+3/4, z+3/4'
'x+1/2, y, z+1/2'
'-x+1/2, -y, z+1/2'
'x+3/4, -y+1/4, z+3/4'
'-x+3/4, y+1/4, z+3/4'
'x+1/2, y+1/2, z'
'-x+1/2, -y+1/2, z'
'x+3/4, -y+3/4, z+1/4'
'-x+3/4, y+3/4, z+1/4'

loop_
_atom_site_label
_atom_site_type_symbol
_atom_site_fract_x
_atom_site_fract_y
_atom_site_fract_z
_atom_site_U_iso_or_equiv
_atom_site_adp_type
_atom_site_occupancy
_atom_site_symmetry_multiplicity
_atom_site_calc_flag
_atom_site_refinement_flags
_atom_site_disorder_assembly
_atom_site_disorder_group
Ga1 Ga -0.63990(8) 0.66105(6) 2.9925(3) 0.0821(16) Uani 1 1 d DU . .
Ga2 Ga -0.85842(8) 0.66357(6) 3.5156(3) 0.0878(17) Uani 1 1 d DU . .
K1 K -0.6546(2) 0.63523(17) 2.8154(5) 0.129(3) Uani 1 1 d U . .
K2 K -0.5918(2) 0.62266(16) 2.9202(5) 0.131(4) Uani 1 1 d U . .
K3 K -0.67716(19) 0.64000(14) 3.4144(5) 0.113(3) Uani 1 1 d U . .
O1 O -0.6294(3) 0.6664(3) 2.8914(8) 0.104(4) Uani 1 1 d DU . .
O2 O -0.6354(3) 0.6955(2) 2.9966(9) 0.069(5) Uani 1 1 d DU . .
O3 O -0.6828(3) 0.6622(3) 2.9742(9) 0.092(5) Uani 1 1 d DU . .
O4 O -0.6454(4) 0.6268(3) 2.9693(9) 0.102(4) Uani 1 1 d DU . .
O5 O -0.6002(4) 0.6525(2) 3.0190(10) 0.089(5) Uani 1 1 d DU . .
O6 O -0.6469(4) 0.6621(2) 3.0856(10) 0.079(5) Uani 1 1 d DU . .
O7 O -0.7696(5) 0.6516(4) 2.9349(11) 0.119(9) Uiso 1 1 d DU . .
O8 O -0.8817(5) 0.7656(3) 3.5661(12) 0.165(11) Uiso 1 1 d DU . .
O9 O -0.8634(3) 0.6983(2) 3.5153(9) 0.091(6) Uani 1 1 d DU . .
O10 O -0.8582(4) 0.6676(3) 3.6177(7) 0.110(7) Uani 1 1 d DU . .
O11 O -0.8148(3) 0.6635(3) 3.5107(9) 0.090(6) Uani 1 1 d DU . .
O12 O -0.8638(4) 0.6597(2) 3.4123(8) 0.095(6) Uani 1 1 d DU . .
O13 O -0.5372(12) 0.6080(9) 2.965(3) 0.32(2) Uiso 1 1 d U . .
O15 O -0.9020(3) 0.6593(2) 3.5172(10) 0.096(6) Uani 1 1 d DU . .
O16 O -0.8523(4) 0.6285(2) 3.5248(9) 0.097(6) Uani 1 1 d DU . .
O17 O -0.6192(6) 0.7664(4) 2.9640(13) 0.204(14) Uiso 1 1 d DU . .
O18 O -0.8929(4) 0.6454(3) 3.2131(10) 0.101(8) Uiso 1 1 d DU . .
O19 O -0.7260(5) 0.6492(4) 3.4872(11) 0.122(9) Uiso 1 1 d DU . .
O130 O -0.6483(4) 0.6497(3) 3.3002(11) 0.118(8) Uiso 1 1 d DU . .
N5 N -0.7348(5) 0.6773(3) 2.9614(11) 0.094(9) Uiso 1 1 d DU . .
H5A H -0.7159 0.6792 2.9661 0.112 Uiso 1 1 calc R . .
N7 N -0.8756(5) 0.7402(3) 3.4771(7) 0.098(9) Uiso 1 1 d DU . .
H7A H -0.8749 0.7253 3.4688 0.117 Uiso 1 1 calc R . .
N8 N -0.8548(4) 0.6531(3) 3.2848(11) 0.078(8) Uiso 1 1 d DU . .
H8A H -0.8512 0.6566 3.3281 0.094 Uiso 1 1 calc R . .
N9 N -0.6322(5) 0.7376(4) 3.0394(11) 0.115(10) Uiso 1 1 d DU . .
H9A H -0.6375 0.7230 3.0400 0.138 Uiso 1 1 calc R . .
N10 N -0.7603(5) 0.6767(4) 3.5109(10) 0.089(8) Uiso 1 1 d DU . .
H10A H -0.7791 0.6787 3.5157 0.106 Uiso 1 1 calc R . .
N18 N -0.6752(3) 0.6643(2) 3.1995(9) 0.085(8) Uiso 1 1 d DU . .
H18A H -0.6744 0.6672 3.1549 0.102 Uiso 1 1 calc R . .
C1 C -0.8233(4) 0.6252(5) 3.5192(7) 0.110(11) Uiso 1 1 d DU . .
C2 C -0.8145(6) 0.6024(4) 3.5234(14) 0.106(12) Uiso 1 1 d DU . .
H2A H -0.8285 0.5905 3.5305 0.127 Uiso 1 1 calc R . .
C3 C -0.7856(6) 0.5968(4) 3.5174(15) 0.121(13) Uiso 1 1 d DU . .
H3A H -0.7796 0.5811 3.5202 0.145 Uiso 1 1 calc R . .
C4 C -0.7649(5) 0.6140(5) 3.5074(14) 0.116(12) Uiso 1 1 d DU . .
H4A H -0.7449 0.6102 3.5031 0.140 Uiso 1 1 calc R . .
C5 C -0.7737(5) 0.6368(4) 3.5038(13) 0.090(11) Uiso 1 1 d DU . .
C6 C -0.8026(6) 0.6422(3) 3.5103(13) 0.098(11) Uiso 1 1 d DU . .
C7 C -0.7514(6) 0.6536(4) 3.5015(14) 0.126(13) Uiso 1 1 d DU . .
C11 C -0.8668(7) 0.7198(3) 3.3485(8) 0.109(12) Uiso 1 1 d DU . .
H11A H -0.8684 0.7102 3.3880 0.131 Uiso 1 1 calc R . .
C14 C -0.8602(7) 0.7239(3) 3.2259(8) 0.105(11) Uiso 1 1 d DU . .
C41 C -0.8818(7) 0.7935(3) 3.2399(9) 0.123(13) Uiso 1 1 d DU . .
H41A H -0.8881 0.8091 3.2429 0.147 Uiso 1 1 calc R . .
C42 C -0.8826(5) 0.7904(3) 3.3639(9) 0.115(13) Uiso 1 1 d DU . .
H42A H -0.8868 0.8064 3.3673 0.138 Uiso 1 1 calc R . .
C59 C -0.8666(5) 0.7058(3) 3.5824(9) 0.105(11) Uiso 1 1 d DU . .
C60 C -0.6514(3) 0.6543(2) 3.2369(11) 0.100(11) Uiso 1 1 d DU . .
C75 C -0.6275(2) 0.7062(3) 2.9373(10) 0.081(10) Uiso 1 1 d DU . .
C76 C -0.6944(4) 0.6413(3) 2.9578(6) 0.059(9) Uiso 1 1 d DU . .
C91 C -0.7232(4) 0.6373(3) 2.9439(12) 0.086(11) Uiso 1 1 d DU . .
C95 C -0.6004(5) 0.6484(3) 3.0896(10) 0.090(10) Uiso 1 1 d DU . .
C97 C -0.5767(4) 0.6352(3) 3.1956(12) 0.114(12) Uiso 1 1 d DU . .
H97A H -0.5600 0.6293 3.2185 0.137 Uiso 1 1 calc R . .
C98 C -0.5758(5) 0.6391(3) 3.1238(12) 0.109(12) Uiso 1 1 d DU . .
H98A H -0.5587 0.6354 3.0984 0.131 Uiso 1 1 calc R . .
C125 C -0.8918(4) 0.6556(4) 3.3941(11) 0.092(10) Uiso 1 1 d DU . .
C152 C -0.6249(5) 0.6900(3) 2.8849(14) 0.110(11) Uiso 1 1 d DU . .
C153 C -0.6173(6) 0.6972(4) 2.8188(13) 0.147(15) Uiso 1 1 d DU . .
H15A H -0.6157 0.6863 2.7826 0.177 Uiso 1 1 calc R . .
C154 C -0.6120(6) 0.7204(5) 2.8060(11) 0.159(16) Uiso 1 1 d DU . .
H15B H -0.6068 0.7253 2.7609 0.191 Uiso 1 1 calc R . .
C184 C -0.6024(4) 0.6403(3) 3.2344(10) 0.084(10) Uiso 1 1 d DU . .
H18B H -0.6030 0.6376 3.2827 0.101 Uiso 1 1 calc R . .
C185 C -0.6267(3) 0.6492(2) 3.1993(10) 0.058(9) Uiso 1 1 d DU . .
C186 C -0.6258(4) 0.6533(2) 3.1283(9) 0.088(10) Uiso 1 1 d DU . .
C187 C -0.8644(3) 0.6900(3) 3.6329(8) 0.116(12) Uiso 1 1 d DU . .
C188 C -0.8676(6) 0.6962(4) 3.6994(10) 0.150(15) Uiso 1 1 d DU . .
H18C H -0.8654 0.6852 3.7353 0.180 Uiso 1 1 calc R . .
C189 C -0.8739(6) 0.7185(4) 3.7137(12) 0.168(17) Uiso 1 1 d DU . .
H18D H -0.8765 0.7232 3.7603 0.201 Uiso 1 1 calc R . .
C190 C -0.8766(6) 0.7342(4) 3.6633(10) 0.164(16) Uiso 1 1 d DU . .
H19A H -0.8807 0.7498 3.6744 0.196 Uiso 1 1 calc R . .
C191 C -0.8734(5) 0.7278(3) 3.5960(8) 0.109(12) Uiso 1 1 d DU . .
C192 C -0.9100(5) 0.6549(2) 3.4511(10) 0.100(11) Uiso 1 1 d DU . .
C193 C -0.9018(4) 0.6500(4) 3.3287(9) 0.090(11) Uiso 1 1 d DU . .
C194 C -0.9395(5) 0.6499(4) 3.4433(12) 0.100(11) Uiso 1 1 d DU . .
H19B H -0.9521 0.6496 3.4822 0.120 Uiso 1 1 calc R . .
C195 C -0.9501(4) 0.6453(5) 3.3772(13) 0.119(13) Uiso 1 1 d DU . .
H19C H -0.9702 0.6418 3.3711 0.143 Uiso 1 1 calc R . .
C196 C -0.9319(4) 0.6458(4) 3.3207(11) 0.124(13) Uiso 1 1 d DU . .
H19D H -0.9397 0.6433 3.2760 0.149 Uiso 1 1 calc R . .
C200 C -0.7321(5) 0.6149(3) 2.9287(14) 0.124(13) Uiso 1 1 d DU . .
H20A H -0.7521 0.6117 2.9209 0.149 Uiso 1 1 calc R . .
C201 C -0.7118(6) 0.5973(3) 2.9248(15) 0.138(14) Uiso 1 1 d DU . .
H20B H -0.7179 0.5821 2.9125 0.165 Uiso 1 1 calc R . .
C202 C -0.6826(5) 0.6013(4) 2.9387(14) 0.130(14) Uiso 1 1 d DU . .
H20C H -0.6705 0.5880 2.9551 0.156 Uiso 1 1 calc R . .
C203 C -0.6741(4) 0.6235(4) 2.9587(13) 0.099(11) Uiso 1 1 d DU . .
C204 C -0.6224(6) 0.7293(3) 2.9246(10) 0.123(13) Uiso 1 1 d DU . .
C205 C -0.6143(6) 0.7365(4) 2.8586(11) 0.149(15) Uiso 1 1 d DU . .
H20D H -0.6104 0.7523 2.8498 0.179 Uiso 1 1 calc R . .
C206 C -0.7436(5) 0.6555(3) 2.9454(14) 0.136(14) Uiso 1 1 d DU . .
C207 C -0.7515(4) 0.6967(3) 2.9710(11) 0.114(13) Uiso 1 1 d DU . .
C212 C -0.7399(4) 0.7182(3) 2.9543(9) 0.074(10) Uiso 1 1 d DU . .
C213 C -0.7007(6) 0.7407(5) 2.908(2) 0.090(19) Uiso 0.50 1 d PDU . .
H21B H -0.6818 0.7416 2.8879 0.108 Uiso 0.50 1 calc PR . .
C214 C -0.7118(5) 0.7195(4) 2.928(2) 0.10(2) Uiso 0.50 1 d PDU . .
H21A H -0.7004 0.7059 2.9235 0.117 Uiso 0.50 1 calc PR . .
C220 C -0.8810(4) 0.7772(3) 3.4233(8) 0.119(13) Uiso 1 1 d DU . .
H22A H -0.8838 0.7842 3.4671 0.143 Uiso 1 1 calc R . .
C222 C -0.8751(5) 0.7535(3) 3.4189(6) 0.087(11) Uiso 1 1 d DU . .
C224 C -0.8711(6) 0.7436(3) 3.3540(6) 0.070(10) Uiso 1 1 d DU . .
C225 C -0.8735(7) 0.7568(2) 3.2946(6) 0.101(11) Uiso 1 1 d DU . .
C226 C -0.8688(6) 0.7470(2) 3.2305(6) 0.084(10) Uiso 1 1 d DU . .
C227 C -0.8763(6) 0.7839(3) 3.1760(8) 0.108(12) Uiso 1 1 d DU . .
H22B H -0.8776 0.7930 3.1355 0.129 Uiso 1 1 calc R . .
C228 C -0.8687(6) 0.7605(3) 3.1716(7) 0.100(11) Uiso 1 1 d DU . .
C230 C -0.8782(7) 0.7805(3) 3.2996(7) 0.100(11) Uiso 1 1 d DU . .
C231 C -0.8771(6) 0.7454(3) 3.5449(8) 0.153(15) Uiso 1 1 d DU . .
C232 C -0.8666(8) 0.7503(4) 3.1070(7) 0.121(13) Uiso 1 1 d DU . .
C235 C -0.6239(6) 0.7459(4) 2.9767(12) 0.142(15) Uiso 1 1 d DU . .
C236 C -0.8836(4) 0.6492(4) 3.2702(11) 0.093(11) Uiso 1 1 d DU . .
C237 C -0.7560(4) 0.7381(3) 2.9634(14) 0.097(12) Uiso 1 1 d DU . .
C238 C -0.7794(5) 0.6955(4) 2.9988(15) 0.11(2) Uiso 0.50 1 d PDU . .
H23A H -0.7875 0.6809 3.0102 0.134 Uiso 0.50 1 calc PR . .
C300 C -0.8600(7) 0.7102(3) 3.2849(9) 0.117(13) Uiso 1 1 d DU . .
H30A H -0.8553 0.6943 3.2817 0.141 Uiso 1 1 calc R . .
C301 C -0.8605(7) 0.7267(4) 3.1020(8) 0.139(14) Uiso 1 1 d DU . .
H30B H -0.8581 0.7197 3.0581 0.167 Uiso 1 1 calc R . .
C302 C -0.8582(7) 0.7135(3) 3.1616(9) 0.144(14) Uiso 1 1 d DU . .
H30C H -0.8551 0.6973 3.1583 0.172 Uiso 1 1 calc R . .
C304 C -0.7169(7) 0.7607(5) 2.917(2) 0.11(2) Uiso 0.50 1 d PDU . .
C305 C -0.7953(6) 0.7156(5) 3.010(2) 0.13(2) Uiso 0.50 1 d PDU . .
H30D H -0.8139 0.7148 3.0307 0.151 Uiso 0.50 1 calc PR . .
C306 C -0.7839(6) 0.7369(4) 2.991(2) 0.108(19) Uiso 0.50 1 d PDU . .
C307 C -0.7043(10) 0.7822(5) 2.905(3) 0.18(3) Uiso 0.50 1 d PDU . .
H30F H -0.6847 0.7834 2.8901 0.214 Uiso 0.50 1 calc PR . .
C308 C -0.7212(14) 0.8020(5) 2.916(4) 0.21(3) Uiso 0.50 1 d PDU . .
H30H H -0.7168 0.8155 2.8900 0.253 Uiso 0.50 1 calc PR . .
C309 C -0.7993(8) 0.7571(5) 3.006(2) 0.09(2) Uiso 0.50 1 d PDU . .
H30E H -0.8171 0.7563 3.0309 0.105 Uiso 0.50 1 calc PR . .
C310 C -0.7881(11) 0.7783(5) 2.986(3) 0.10(2) Uiso 0.50 1 d PDU . .
H31B H -0.7999 0.7915 2.9925 0.121 Uiso 0.50 1 calc PR . .
C323 C -0.6994(3) 0.6691(2) 3.2394(8) 0.088(10) Uiso 1 1 d DU . .
C325 C -0.6978(4) 0.6808(3) 3.3015(8) 0.077(10) Uiso 1 1 d DU . .
H32A H -0.6795 0.6854 3.3194 0.092 Uiso 1 1 calc R . .
C326 C -0.7267(3) 0.6643(4) 3.2102(8) 0.054(9) Uiso 1 1 d DU . .
C327 C -0.7234(4) 0.6856(4) 3.3380(10) 0.077(10) Uiso 1 1 d DU . .
H32B H -0.7225 0.6937 3.3805 0.093 Uiso 1 1 calc R . .
C328 C -0.7502(3) 0.6787(4) 3.3120(10) 0.072(10) Uiso 1 1 d DU . .
C329 C -0.7519(3) 0.6676(4) 3.2483(8) 0.062(8) Uiso 1 1 d DU . .
C333 C -0.7282(4) 0.6534(4) 3.1452(9) 0.056(9) Uiso 1 1 d DU . .
H33A H -0.7110 0.6508 3.1192 0.067 Uiso 1 1 calc R . .
C334 C -0.7789(3) 0.6597(4) 3.2234(8) 0.050(8) Uiso 1 1 d DU . .
C335 C -0.7804(3) 0.6485(5) 3.1596(10) 0.088(11) Uiso 1 1 d DU . .
C336 C -0.7550(4) 0.6465(5) 3.1193(10) 0.098(11) Uiso 1 1 d DU . .
H33B H -0.7562 0.6404 3.0739 0.118 Uiso 1 1 calc R . .
C337 C -0.8038(3) 0.6620(4) 3.2637(9) 0.059(9) Uiso 1 1 d DU . .
C338 C -0.8021(4) 0.6739(4) 3.3269(11) 0.096(11) Uiso 1 1 d DU . .
H33C H -0.8191 0.6762 3.3536 0.115 Uiso 1 1 calc R . .
C339 C -0.7758(4) 0.6821(4) 3.3502(10) 0.076(10) Uiso 1 1 d DU . .
H33D H -0.7749 0.6902 3.3927 0.091 Uiso 1 1 calc R . .
C340 C -0.8073(5) 0.6404(5) 3.1356(12) 0.129(14) Uiso 1 1 d DU . .
H34A H -0.8085 0.6331 3.0919 0.155 Uiso 1 1 calc R . .
C341 C -0.8324(4) 0.6430(5) 3.1759(12) 0.095(11) Uiso 1 1 d DU . .
H34B H -0.8508 0.6384 3.1584 0.114 Uiso 1 1 calc R . .
C342 C -0.8302(4) 0.6525(5) 3.2419(12) 0.090(10) Uiso 1 1 d DU . .
C346 C -0.7436(5) 0.6973(3) 3.5140(10) 0.086(10) Uiso 1 1 d DU . .
C349 C -0.6976(4) 0.7183(5) 3.5187(15) 0.115(13) Uiso 1 1 d DU . .
H34C H -0.6770 0.7187 3.5226 0.139 Uiso 1 1 calc R . .
C350 C -0.7129(5) 0.6972(4) 3.5173(13) 0.124(13) Uiso 1 1 d DU . .
H35A H -0.7026 0.6830 3.5185 0.149 Uiso 1 1 calc R . .
C352 C -0.7425(4) 0.7393(3) 3.5165(11) 0.093(12) Uiso 1 1 d DU . .
C353 C -0.7584(4) 0.7185(4) 3.5149(10) 0.088(11) Uiso 1 1 d DU . .
C357 C -0.7892(4) 0.7198(4) 3.5116(11) 0.100(12) Uiso 1 1 d DU . .
H35B H -0.8005 0.7060 3.5096 0.120 Uiso 1 1 calc R . .
C359 C -0.7863(5) 0.7619(4) 3.5143(11) 0.091(11) Uiso 1 1 d DU . .
C360 C -0.8028(4) 0.7415(5) 3.5114(10) 0.116(13) Uiso 1 1 d DU . .
H36A H -0.8234 0.7424 3.5094 0.139 Uiso 1 1 calc R . .
N100 N -0.7500 0.7500 3.218(4) 0.36(3) Uiso 1 2 d SDU . .
O101 O -0.9334(6) 0.6948(5) 3.5607(18) 0.166(11) Uiso 1 1 d U . .
N103 N -0.5935(18) 0.8276(14) 2.943(4) 0.12(2) Uiso 0.50 1 d PU . .
O104 O -0.7107(8) 0.6091(6) 3.3477(19) 0.207(14) Uiso 1 1 d U . .
C105 C -0.5241(15) 0.7120(12) 2.856(4) 0.11(3) Uiso 0.50 1 d PU . .
O106 O -0.9465(14) 0.7167(11) 3.428(4) 0.19(2) Uiso 0.50 1 d PU . .
O107 O -0.6465(7) 0.6651(6) 3.504(2) 0.200(13) Uiso 1 1 d U . .
C108 C -0.5396(14) 0.7481(11) 2.992(3) 0.08(2) Uiso 0.50 1 d PU . .
O109 O -0.9741(13) 0.8108(11) 3.360(4) 0.17(2) Uiso 0.50 1 d PU . .
C410 C -0.5207(14) 0.6659(11) 2.987(4) 0.10(2) Uiso 0.50 1 d PU . .
C405 C -0.453(2) 0.5901(18) 2.998(6) 0.18(3) Uiso 0.50 1 d PU . .
C401 C -0.7289(12) 0.7609(8) 3.268(4) 0.33(3) Uiso 1 1 d DU . .
H40A H -0.7378 0.7757 3.2817 0.395 Uiso 1 1 calc R . .
H40B H -0.7116 0.7649 3.2402 0.395 Uiso 1 1 calc R . .
C402 C -0.7437(14) 0.6118(9) 3.339(3) 0.20(2) Uiso 1 1 d U . .
C406 C -0.611(2) 0.6713(15) 3.603(5) 0.30(3) Uiso 1 1 d U . .
C407 C -0.6038(17) 0.6636(13) 3.528(5) 0.29(3) Uiso 1 1 d U . .
C408 C -0.7794(12) 0.6043(10) 3.331(3) 0.21(2) Uiso 1 1 d U . .
C409 C -0.628(2) 0.8178(17) 2.901(5) 0.16(3) Uiso 0.50 1 d PU . .
C411 C -0.585(2) 0.8227(19) 2.918(5) 0.11(2) Uiso 0.50 1 d PU . .
C412 C -0.9920(19) 0.7893(16) 3.373(5) 0.16(3) Uiso 0.50 1 d PU . .
C413 C -0.6339(18) 0.6646(12) 3.580(5) 0.26(2) Uiso 1 1 d U . .
C416 C -0.5573(14) 0.7031(11) 3.038(4) 0.08(2) Uiso 0.50 1 d PU . .
O112 O -0.6904(17) 0.7223(15) 2.707(5) 0.26(3) Uiso 0.50 1 d PU . .
C417 C -0.9367(17) 0.7090(14) 3.370(5) 0.13(3) Uiso 0.50 1 d PU . .
C418 C -0.9341(19) 0.7072(16) 3.507(6) 0.15(3) Uiso 0.50 1 d PU . .
C419 C -0.932(2) 0.6979(17) 3.216(5) 0.19(4) Uiso 0.50 1 d P . .
C420 C -0.950(3) 0.740(2) 3.310(7) 0.25(5) Uiso 0.50 1 d P . .
C414 C -0.5063(14) 0.6879(10) 3.010(4) 0.091(19) Uiso 0.50 1 d PU . .
C415 C -0.5522(17) 0.7024(13) 2.911(4) 0.13(3) Uiso 0.50 1 d PU . .
C400 C -0.717(2) 0.7507(15) 3.334(4) 0.22(4) Uiso 0.50 1 d PDU . .
H40C H -0.7025 0.7612 3.3534 0.334 Uiso 0.50 1 calc PR . .
H40D H -0.7080 0.7357 3.3239 0.334 Uiso 0.50 1 calc PR . .
H40E H -0.7330 0.7486 3.3668 0.334 Uiso 0.50 1 calc PR . .
C421 C -0.5499(12) 0.6987(9) 3.105(3) 0.065(19) Uiso 0.50 1 d PU . .
C422 C -0.606(2) 0.8344(16) 2.902(5) 0.13(2) Uiso 0.50 1 d PU . .
C423 C -0.500(2) 0.6012(18) 2.964(5) 0.19(3) Uiso 0.50 1 d PU . .
C424 C -0.470(2) 0.5915(16) 2.922(6) 0.18(3) Uiso 0.50 1 d PU . .
C426 C -0.429(2) 0.5767(17) 3.010(5) 0.17(3) Uiso 0.50 1 d PU . .
C425 C -0.981(2) 0.8135(17) 3.289(6) 0.18(4) Uiso 0.50 1 d PU . .
C428 C -0.5740(14) 0.8034(13) 2.904(3) 0.09(2) Uiso 0.50 1 d PU . .
C429 C -0.5675(19) 0.8503(16) 2.889(5) 0.16(3) Uiso 0.50 1 d PU . .
C430 C -0.6013(15) 0.8307(13) 3.035(4) 0.12(3) Uiso 0.50 1 d PU . .
C427 C -0.6870(18) 0.7087(16) 2.777(5) 0.17(3) Uiso 0.50 1 d PU . .
C399 C -0.7417(11) 0.7325(17) 3.163(4) 0.46(4) Uiso 1 1 d DU . .
H39A H -0.7295 0.7207 3.1854 0.549 Uiso 1 1 calc R . .
H39B H -0.7290 0.7407 3.1297 0.549 Uiso 1 1 calc R . .
C398 C -0.7642(18) 0.7194(17) 3.120(5) 0.49(6) Uiso 1 1 d DU . .
H39C H -0.7541 0.7091 3.0872 0.733 Uiso 1 1 calc R . .
H39D H -0.7761 0.7304 3.0940 0.733 Uiso 1 1 calc R . .
H39E H -0.7766 0.7102 3.1501 0.733 Uiso 1 1 calc R . .
N101 N -0.5349(13) 0.7053(10) 2.996(3) 0.114(17) Uiso 0.50 1 d PU . .
C116 C -0.5223(16) 0.7308(14) 2.998(4) 0.11(2) Uiso 0.50 1 d PU . .

loop_
_atom_site_aniso_label
_atom_site_aniso_U_11
_atom_site_aniso_U_22
_atom_site_aniso_U_33
_atom_site_aniso_U_23
_atom_site_aniso_U_13
_atom_site_aniso_U_12
Ga1 0.084(3) 0.075(3) 0.087(3) -0.004(3) -0.002(3) 0.012(2)
Ga2 0.100(3) 0.078(3) 0.085(4) 0.009(3) 0.012(3) -0.011(3)
K1 0.129(7) 0.156(9) 0.101(6) -0.028(6) 0.003(5) 0.012(6)
K2 0.136(7) 0.136(8) 0.120(9) -0.036(6) 0.004(5) 0.049(6)
K3 0.134(8) 0.096(7) 0.108(7) 0.028(6) 0.021(6) 0.023(6)
O1 0.108(14) 0.121(11) 0.082(7) -0.019(8) 0.016(8) 0.026(8)
O2 0.065(12) 0.071(6) 0.071(13) 0.013(8) 0.023(11) 0.001(7)
O3 0.082(7) 0.072(13) 0.123(13) -0.020(12) 0.000(8) -0.002(8)
O4 0.110(10) 0.082(6) 0.113(9) -0.024(9) -0.025(10) 0.022(9)
O5 0.090(8) 0.070(12) 0.107(12) -0.011(9) -0.001(8) 0.018(9)
O6 0.107(14) 0.046(12) 0.082(7) 0.013(8) 0.006(9) 0.019(11)
O9 0.095(14) 0.084(7) 0.094(15) 0.011(10) 0.025(14) -0.020(9)
O10 0.137(16) 0.118(16) 0.076(8) 0.017(10) 0.028(10) -0.017(15)
O11 0.094(7) 0.101(14) 0.075(14) -0.001(13) 0.002(10) -0.007(10)
O12 0.097(15) 0.109(15) 0.079(8) 0.008(10) -0.002(10) -0.018(13)
O15 0.097(7) 0.078(13) 0.112(16) 0.007(14) 0.024(10) -0.006(9)
O16 0.099(14) 0.084(7) 0.108(16) 0.018(10) -0.001(14) -0.008(9)

loop_
_atom_type_symbol
_atom_type_description
_atom_type_scat_dispersion_real
_atom_type_scat_dispersion_imag
_atom_type_scat_source
Ga Ga 0.2307 1.6083 'International Tables Vol C Tables 4.2.6.8 and 6.1.1.4'
K K 0.2009 0.2494 'International Tables Vol C Tables 4.2.6.8 and 6.1.1.4'
O O 0.0106 0.0060 'International Tables Vol C Tables 4.2.6.8 and 6.1.1.4'
N N 0.0061 0.0033 'International Tables Vol C Tables 4.2.6.8 and 6.1.1.4'
C C 0.0033 0.0016 'International Tables Vol C Tables 4.2.6.8 and 6.1.1.4'
H H 0.0000 0.0000 'International Tables Vol C Tables 4.2.6.8 and 6.1.1.4'

loop_
_geom_angle_atom_site_label_1
_geom_angle_atom_site_label_2
_geom_angle_atom_site_label_3
_geom_angle
_geom_angle_site_symmetry_1
_geom_angle_site_symmetry_3
_geom_angle_publ_flag
O6 Ga1 O5 85.1(9) . . ?
O6 Ga1 O2 86.8(6) . . ?
O5 Ga1 O2 98.2(6) . . ?
O6 Ga1 O3 90.1(8) . . ?
O5 Ga1 O3 166.3(7) . . ?
O2 Ga1 O3 94.3(6) . . ?
O6 Ga1 O1 168.7(7) . . ?
O5 Ga1 O1 94.0(8) . . ?
O2 Ga1 O1 82.1(8) . . ?
O3 Ga1 O1 93.3(7) . . ?
O6 Ga1 O4 103.3(7) . . ?
O5 Ga1 O4 85.9(7) . . ?
O2 Ga1 O4 169.5(8) . . ?
O3 Ga1 O4 82.8(8) . . ?
O1 Ga1 O4 87.9(8) . . ?
O6 Ga1 K2 122.5(6) . . ?
O5 Ga1 K2 49.0(6) . . ?
O2 Ga1 K2 126.3(5) . . ?
O3 Ga1 K2 125.7(6) . . ?
O1 Ga1 K2 63.5(5) . . ?
O4 Ga1 K2 50.4(6) . . ?
O6 Ga1 K1 150.5(5) . . ?
O5 Ga1 K1 107.6(6) . . ?
O2 Ga1 K1 116.4(5) . . ?
O3 Ga1 K1 71.3(5) . . ?
O1 Ga1 K1 40.1(6) . . ?
O4 Ga1 K1 53.1(5) . . ?
K2 Ga1 K1 59.4(2) . . ?
O10 Ga2 O11 92.4(7) . . ?
O10 Ga2 O15 90.3(7) . . ?
O11 Ga2 O15 172.7(7) . . ?
O10 Ga2 O9 83.5(8) . . ?
O11 Ga2 O9 96.6(7) . . ?
O15 Ga2 O9 90.4(6) . . ?
O10 Ga2 O12 173.3(7) . . ?
O11 Ga2 O12 94.2(7) . . ?
O15 Ga2 O12 83.2(8) . . ?
O9 Ga2 O12 95.4(6) . . ?
O10 Ga2 O16 91.6(7) . . ?
O11 Ga2 O16 82.3(8) . . ?
O15 Ga2 O16 90.8(7) . . ?
O9 Ga2 O16 175.0(7) . . ?
O12 Ga2 O16 89.6(7) . . ?
O10 Ga2 K1 80.3(5) . 11_465 ?
O11 Ga2 K1 126.2(6) . 11_465 ?
O15 Ga2 K1 47.7(5) . 11_465 ?
O9 Ga2 K1 134.5(5) . 11_465 ?
O12 Ga2 K1 96.0(5) . 11_465 ?
O16 Ga2 K1 45.2(6) . 11_465 ?
O10 Ga2 K2 42.9(6) . 11_465 ?
O11 Ga2 K2 80.4(5) . 11_465 ?
O15 Ga2 K2 97.0(5) . 11_465 ?
O9 Ga2 K2 125.7(5) . 11_465 ?
O12 Ga2 K2 138.9(4) . 11_465 ?
O16 Ga2 K2 49.4(5) . 11_465 ?
K1 Ga2 K2 58.3(2) 11_465 11_465 ?
O1 K1 O16 88.4(6) . 3_564 ?
O1 K1 C426 81(2) . 11_464 ?
O16 K1 C426 121(2) 3_564 11_464 ?
O1 K1 O15 145.6(6) . 3_564 ?
O16 K1 O15 65.1(5) 3_564 3_564 ?
C426 K1 O15 130(2) 11_464 3_564 ?
O1 K1 C405 105(2) . 11_464 ?
O16 K1 C405 134(2) 3_564 11_464 ?
C426 K1 C405 27(2) 11_464 11_464 ?
O15 K1 C405 110(2) 3_564 11_464 ?
O1 K1 C203 76.5(6) . . ?
O16 K1 C203 118.7(6) 3_564 . ?
C426 K1 C203 115(2) 11_464 . ?
O15 K1 C203 96.7(7) 3_564 . ?
C405 K1 C203 107(2) 11_464 . ?
O1 K1 O4 59.7(5) . . ?
O16 K1 O4 96.7(6) 3_564 . ?
C426 K1 O4 125(2) 11_464 . ?
O15 K1 O4 100.2(6) 3_564 . ?
C405 K1 O4 128(2) 11_464 . ?
C203 K1 O4 25.8(3) . . ?
O1 K1 C192 157.6(7) . 3_564 ?
O16 K1 C192 69.5(6) 3_564 3_564 ?
C426 K1 C192 106(2) 11_464 3_564 ?
O15 K1 C192 24.7(3) 3_564 3_564 ?
C405 K1 C192 89(2) 11_464 3_564 ?
C203 K1 C192 116.8(7) . 3_564 ?
O4 K1 C192 124.6(5) . 3_564 ?
O1 K1 C76 72.7(5) . . ?
O16 K1 C76 140.9(6) 3_564 . ?
C426 K1 C76 91(2) 11_464 . ?
O15 K1 C76 113.9(6) 3_564 . ?
C405 K1 C76 85(2) 11_464 . ?
C203 K1 C76 24.6(3) . . ?
O4 K1 C76 44.2(5) . . ?
C192 K1 C76 127.1(6) 3_564 . ?
O1 K1 C202 99.9(6) . . ?
O16 K1 C202 112.7(6) 3_564 . ?
C426 K1 C202 127(2) 11_464 . ?
O15 K1 C202 73.2(6) 3_564 . ?
C405 K1 C202 108(2) 11_464 . ?
C203 K1 C202 24.6(3) . . ?
O4 K1 C202 42.5(5) . . ?
C192 K1 C202 92.3(6) 3_564 . ?
C76 K1 C202 42.2(3) . . ?
O1 K1 C194 170.9(7) . 3_564 ?
O16 K1 C194 92.4(6) 3_564 3_564 ?
C426 K1 C194 91(2) 11_464 3_564 ?
O15 K1 C194 41.1(5) 3_564 3_564 ?
C405 K1 C194 69(2) 11_464 3_564 ?
C203 K1 C194 110.9(6) . 3_564 ?
O4 K1 C194 129.1(6) . 3_564 ?
C192 K1 C194 23.4(3) 3_564 3_564 ?
C76 K1 C194 111.6(5) . 3_564 ?
C202 K1 C194 88.1(6) . 3_564 ?
O1 K1 K2 57.6(4) . . ?
O16 K1 K2 51.8(4) 3_564 . ?
C426 K1 K2 137(2) 11_464 . ?
O15 K1 K2 88.2(4) 3_564 . ?
C405 K1 K2 162(2) 11_464 . ?
C203 K1 K2 70.9(4) . . ?
O4 K1 K2 46.0(4) . . ?
C192 K1 K2 107.8(5) 3_564 . ?
C76 K1 K2 89.7(4) . . ?
C202 K1 K2 77.7(5) . . ?
C194 K1 K2 129.1(5) 3_564 . ?
O5 K2 O10 145.3(7) . 3_564 ?
O5 K2 O4 62.6(6) . . ?
O10 K2 O4 87.4(6) 3_564 . ?
O5 K2 O13 95.9(13) . . ?
O10 K2 O13 96.2(12) 3_564 . ?
O4 K2 O13 138.7(13) . . ?
O5 K2 O16 135.6(6) . 3_564 ?
O10 K2 O16 63.5(5) 3_564 3_564 ?
O4 K2 O16 101.5(6) . 3_564 ?
O13 K2 O16 116.9(12) . 3_564 ?
O5 K2 C1 136.0(8) . 3_564 ?
O10 K2 C1 75.3(6) 3_564 3_564 ?
O4 K2 C1 126.9(7) . 3_564 ?
O13 K2 C1 93.5(13) . 3_564 ?
O16 K2 C1 26.1(3) 3_564 3_564 ?
O5 K2 O1 60.8(5) . . ?
O10 K2 O1 119.2(6) 3_564 . ?
O4 K2 O1 58.4(5) . . ?
O13 K2 O1 143.4(12) . . ?
O16 K2 O1 75.4(5) 3_564 . ?
C1 K2 O1 87.1(7) 3_564 . ?
O5 K2 C2 112.6(7) . 3_564 ?
O10 K2 C2 98.9(6) 3_564 3_564 ?
O4 K2 C2 126.9(6) . 3_564 ?
O13 K2 C2 93.3(12) . 3_564 ?
O16 K2 C2 41.7(6) 3_564 3_564 ?
C1 K2 C2 23.8(4) 3_564 3_564 ?
O1 K2 C2 73.3(5) . 3_564 ?
O5 K2 Ga1 34.6(4) . . ?
O10 K2 Ga1 122.9(5) 3_564 . ?
O4 K2 Ga1 36.6(3) . . ?
O13 K2 Ga1 130.4(12) . . ?
O16 K2 Ga1 108.0(5) 3_564 . ?
C1 K2 Ga1 123.1(6) 3_564 . ?
O1 K2 Ga1 35.9(3) . . ?
C2 K2 Ga1 107.6(4) 3_564 . ?
O5 K2 K1 99.4(5) . . ?
O10 K2 K1 74.6(4) 3_564 . ?
O4 K2 K1 56.0(5) . . ?
O13 K2 K1 163.4(12) . . ?
O16 K2 K1 46.7(4) 3_564 . ?
C1 K2 K1 71.0(4) 3_564 . ?
O1 K2 K1 44.8(4) . . ?
C2 K2 K1 75.0(5) 3_564 . ?
Ga1 K2 K1 65.4(2) . . ?
O5 K2 Ga2 158.6(5) . 3_564 ?
O10 K2 Ga2 30.8(3) 3_564 3_564 ?
O4 K2 Ga2 98.6(5) . 3_564 ?
O13 K2 Ga2 105.3(12) . 3_564 ?
O16 K2 Ga2 33.1(3) 3_564 3_564 ?
C1 K2 Ga2 46.3(5) 3_564 3_564 ?
O1 K2 Ga2 101.4(4) . 3_564 ?
C2 K2 Ga2 69.2(5) 3_564 3_564 ?
Ga1 K2 Ga2 124.0(3) . 3_564 ?
K1 K2 Ga2 59.8(2) . 3_564 ?
O130 K3 O107 99.4(10) . . ?
O130 K3 O104 91.5(9) . . ?
O107 K3 O104 167.9(12) . . ?
O130 K3 O19 144.4(7) . . ?
O107 K3 O19 89.5(9) . . ?
O104 K3 O19 84.6(10) . . ?
O130 K3 O18 99.1(6) . 3_565 ?
O107 K3 O18 83.1(9) . 3_565 ?
O104 K3 O18 90.0(9) . 3_565 ?
O19 K3 O18 116.3(7) . 3_565 ?
O130 K3 C325 56.4(5) . . ?
O107 K3 C325 100.9(9) . . ?
O104 K3 C325 89.5(8) . . ?
O19 K3 C325 88.1(6) . . ?
O18 K3 C325 155.4(6) 3_565 . ?
C152 O1 Ga1 105.8(15) . . ?
C152 O1 K1 134.2(14) . . ?
Ga1 O1 K1 109.5(8) . . ?
C152 O1 K2 137.1(12) . . ?
Ga1 O1 K2 80.5(6) . . ?
K1 O1 K2 77.6(6) . . ?
C75 O2 Ga1 116.7(14) . . ?
C76 O3 Ga1 113.2(13) . . ?
C203 O4 Ga1 106.9(15) . . ?
C203 O4 K2 147.3(14) . . ?
Ga1 O4 K2 93.0(7) . . ?
C203 O4 K1 74.8(12) . . ?
Ga1 O4 K1 94.5(6) . . ?
K2 O4 K1 78.0(5) . . ?
C95 O5 Ga1 107.0(16) . . ?
C95 O5 K2 127.8(10) . . ?
Ga1 O5 K2 96.4(7) . . ?
C186 O6 Ga1 117.2(15) . . ?
C59 O9 Ga2 108.8(10) . . ?
C187 O10 Ga2 109.0(10) . . ?
C187 O10 K2 144.5(9) . 11_465 ?
Ga2 O10 K2 106.3(8) . 11_465 ?
C6 O11 Ga2 114.6(17) . . ?
C125 O12 Ga2 113.0(14) . . ?
C423 O13 K2 160(4) . . ?
C192 O15 Ga2 106.2(15) . . ?
C192 O15 K1 97.7(6) . 11_465 ?
Ga2 O15 K1 99.3(6) . 11_465 ?
C1 O16 Ga2 105.4(16) . . ?
C1 O16 K1 151.3(15) . 11_465 ?
Ga2 O16 K1 101.4(7) . 11_465 ?
C1 O16 K2 84.9(6) . 11_465 ?
Ga2 O16 K2 97.6(7) . 11_465 ?
K1 O16 K2 81.5(6) 11_465 11_465 ?
C236 O18 K3 130.8(16) . 11_464 ?
C7 O19 K3 161.5(19) . . ?
C60 O130 K3 143.4(10) . . ?
C206 N5 C207 128.5(17) . . ?
C231 N7 C222 132.8(14) . . ?
C236 N8 C342 130.6(18) . . ?
C235 N9 C232 129(2) . 14_365 ?
C7 N10 C346 130(2) . . ?
C323 N18 C60 114.3(11) . . ?
O16 C1 C6 126(2) . . ?
O16 C1 C2 115(2) . . ?
C6 C1 C2 119.0(11) . . ?
O16 C1 K2 69.0(6) . 11_465 ?
C6 C1 K2 106.5(14) . 11_465 ?
C2 C1 K2 93.6(13) . 11_465 ?
C3 C2 C1 120.0(11) . . ?
C3 C2 K2 121.5(16) . 11_465 ?
C1 C2 K2 62.6(11) . 11_465 ?
C2 C3 C4 120.6(11) . . ?
C5 C4 C3 119.4(11) . . ?
C6 C5 C4 119.8(11) . . ?
C6 C5 C7 123(3) . . ?
C4 C5 C7 117(3) . . ?
O11 C6 C5 128(2) . . ?
O11 C6 C1 111(2) . . ?
C5 C6 C1 121.2(11) . . ?
O19 C7 N10 120(2) . . ?
O19 C7 C5 124(3) . . ?
N10 C7 C5 116(2) . . ?
C300 C11 C224 119.5(8) . . ?
C302 C14 C300 119.6(10) . . ?
C302 C14 C226 119.3(9) . . ?
C300 C14 C226 119.5(8) . . ?
C227 C41 C230 120.6(8) . . ?
C230 C42 C220 120.9(8) . . ?
C191 C59 C187 121.4(10) . . ?
C191 C59 O9 120.8(10) . . ?
C187 C59 O9 117.7(10) . . ?
O130 C60 C185 111.9(12) . . ?
O130 C60 N18 131.6(12) . . ?
C185 C60 N18 116.5(13) . . ?
O2 C75 C204 129.8(17) . . ?
O2 C75 C152 109.6(17) . . ?
C204 C75 C152 120.7(9) . . ?
O3 C76 C91 124.8(16) . . ?
O3 C76 C203 113.3(17) . . ?
C91 C76 C203 121.8(9) . . ?
O3 C76 K1 94.2(8) . . ?
C91 C76 K1 110.5(10) . . ?
C203 C76 K1 64.2(11) . . ?
C76 C91 C200 118.7(9) . . ?
C76 C91 C206 121.0(12) . . ?
C200 C91 C206 120.3(13) . . ?
O5 C95 C186 119.6(18) . . ?
O5 C95 C98 121.2(19) . . ?
C186 C95 C98 119.1(10) . . ?
C98 C97 C184 120.8(10) . . ?
C97 C98 C95 119.8(10) . . ?
O12 C125 C193 126.3(17) . . ?
O12 C125 C192 111.7(17) . . ?
C193 C125 C192 121.6(11) . . ?
C75 C152 O1 126(2) . . ?
C75 C152 C153 119.6(10) . . ?
O1 C152 C153 114.6(19) . . ?
C154 C153 C152 119.9(10) . . ?
C205 C154 C153 120.3(10) . . ?
C185 C184 C97 118.5(10) . . ?
C60 C185 C186 120.4(11) . . ?
C60 C185 C184 118.5(11) . . ?
C186 C185 C184 121.0(9) . . ?
O6 C186 C185 129.6(17) . . ?
O6 C186 C95 109.7(17) . . ?
C185 C186 C95 120.8(10) . . ?
C188 C187 C59 120.5(10) . . ?
C188 C187 O10 119.1(11) . . ?
C59 C187 O10 120.4(10) . . ?
C187 C188 C189 118.4(10) . . ?
C190 C189 C188 120.9(11) . . ?
C189 C190 C191 120.5(10) . . ?
C59 C191 C190 118.1(10) . . ?
C59 C191 C231 124.7(11) . . ?
C190 C191 C231 117.2(11) . . ?
O15 C192 C125 125.7(19) . . ?
O15 C192 C194 113.9(19) . . ?
C125 C192 C194 120.4(11) . . ?
O15 C192 K1 57.6(5) . 11_465 ?
C125 C192 K1 121.6(12) . 11_465 ?
C194 C192 K1 89.9(12) . 11_465 ?
C125 C193 C236 123.3(12) . . ?
C125 C193 C196 117.5(11) . . ?
C236 C193 C196 119.1(12) . . ?
C192 C194 C195 118.5(11) . . ?
C192 C194 K1 66.6(10) . 11_465 ?
C195 C194 K1 132.1(16) . 11_465 ?
C196 C195 C194 120.8(11) . . ?
C195 C196 C193 120.8(11) . . ?
C201 C200 C91 120.0(10) . . ?
C200 C201 C202 121.1(10) . . ?
C201 C202 C203 118.6(9) . . ?
C201 C202 K1 109.4(15) . . ?
C203 C202 K1 63.5(14) . . ?
O4 C203 C76 123.5(19) . . ?
O4 C203 C202 116.4(19) . . ?
C76 C203 C202 119.5(10) . . ?
O4 C203 K1 79.3(11) . . ?
C76 C203 K1 91.2(11) . . ?
C202 C203 K1 92.0(16) . . ?
C75 C204 C235 122.0(10) . . ?
C75 C204 C205 119.7(9) . . ?
C235 C204 C205 118.2(11) . . ?
C154 C205 C204 119.8(10) . . ?
O7 C206 N5 119.6(19) . . ?
O7 C206 C91 120.5(18) . . ?
N5 C206 C91 119.8(16) . . ?
N5 C207 C212 119.0(11) . . ?
N5 C207 C238 121.8(12) . . ?
C212 C207 C238 119.2(9) . . ?
N5 C207 C308 112(2) . 14_365 ?
C212 C207 C308 96(2) . 14_365 ?
C238 C207 C308 64(3) . 14_365 ?
C237 C212 C207 120.8(7) . . ?
C237 C212 C214 119.8(9) . . ?
C207 C212 C214 119.4(9) . . ?
C237 C212 C310 108(2) . 14_365 ?
C207 C212 C310 111.9(17) . 14_365 ?
C214 C212 C310 47(3) . 14_365 ?
C304 C213 C214 120.1(12) . . ?
C304 C213 C309 80(2) . 14_365 ?
C214 C213 C309 77(2) . 14_365 ?
C304 C213 C310 103(2) . 14_365 ?
C214 C213 C310 34.9(19) . 14_365 ?
C309 C213 C310 42.3(12) 14_365 14_365 ?
C213 C214 C212 119.7(9) . . ?
C42 C220 C222 120.0(8) . . ?
N7 C222 C224 121.3(11) . . ?
N7 C222 C220 119.8(11) . . ?
C224 C222 C220 118.8(8) . . ?
C225 C224 C222 121.1(7) . . ?
C225 C224 C11 119.4(7) . . ?
C222 C224 C11 119.4(8) . . ?
C224 C225 C226 120.6(7) . . ?
C224 C225 C230 119.8(7) . . ?
C226 C225 C230 119.4(7) . . ?
C228 C226 C225 120.7(7) . . ?
C228 C226 C14 119.1(8) . . ?
C225 C226 C14 119.6(7) . . ?
C41 C227 C228 119.3(8) . . ?
C226 C228 C232 120.4(8) . . ?
C226 C228 C227 119.7(8) . . ?
C232 C228 C227 118.8(10) . . ?
C42 C230 C41 120.8(9) . . ?
C42 C230 C225 119.3(8) . . ?
C41 C230 C225 119.4(8) . . ?
O8 C231 N7 122.4(15) . . ?
O8 C231 C191 117.1(14) . . ?
N7 C231 C191 120.5(14) . . ?
C228 C232 C301 119.4(8) . . ?
C228 C232 N9 126.4(16) . 14_365 ?
C301 C232 N9 114.0(16) . 14_365 ?
O17 C235 N9 124.8(16) . . ?
O17 C235 C204 120.6(15) . . ?
N9 C235 C204 114.6(13) . . ?
O18 C236 N8 124.1(16) . . ?
O18 C236 C193 122.4(14) . . ?
N8 C236 C193 113.6(13) . . ?
C212 C237 C306 120.0(11) . . ?
C212 C237 C237 125.1(19) . 14_365 ?
C306 C237 C237 113.0(19) . 14_365 ?
C212 C237 C304 113(2) . 14_365 ?
C306 C237 C304 59(3) . 14_365 ?
C237 C237 C304 105(2) 14_365 14_365 ?
C207 C238 C305 120.2(9) . . ?
C11 C300 C14 120.3(9) . . ?
C302 C301 C232 119.6(8) . . ?
C14 C302 C301 120.4(8) . . ?
C213 C304 C307 119.8(15) . . ?
C213 C304 C306 101(3) . 14_365 ?
C307 C304 C306 94(4) . 14_365 ?
C213 C304 C237 123.3(18) . 14_365 ?
C307 C304 C237 113(2) . 14_365 ?
C306 C304 C237 55.5(16) 14_365 14_365 ?
C306 C305 C238 120.3(12) . . ?
C306 C305 C307 72(3) . 14_365 ?
C238 C305 C307 84.4(19) . 14_365 ?
C305 C306 C237 119.5(12) . . ?
C305 C306 C309 119.6(14) . . ?
C237 C306 C309 120.5(17) . . ?
C305 C306 C304 111(3) . 14_365 ?
C237 C306 C304 66(2) . 14_365 ?
C309 C306 C304 98(3) . 14_365 ?
C304 C307 C308 118.2(17) . . ?
C304 C307 C305 84(3) . 14_365 ?
C308 C307 C305 78(3) . 14_365 ?
C307 C308 C207 124(3) . 14_365 ?
C310 C309 C306 119.1(16) . . ?
C310 C309 C213 70(3) . 14_365 ?
C306 C309 C213 81(3) . 14_365 ?
C309 C310 C212 126(2) . 14_365 ?
C325 C323 N18 122.7(11) . . ?
C325 C323 C326 120.0(9) . . ?
N18 C323 C326 116.9(11) . . ?
C323 C325 C327 119.3(10) . . ?
C323 C325 K3 104.0(7) . . ?
C327 C325 K3 92.9(12) . . ?
C329 C326 C323 120.2(9) . . ?
C329 C326 C333 119.7(8) . . ?
C323 C326 C333 119.6(11) . . ?
C328 C327 C325 120.3(10) . . ?
C327 C328 C329 120.1(9) . . ?
C327 C328 C339 120.7(11) . . ?
C329 C328 C339 119.1(9) . . ?
C326 C329 C328 119.3(8) . . ?
C326 C329 C334 120.7(8) . . ?
C328 C329 C334 120.0(8) . . ?
C336 C333 C326 119.6(9) . . ?
C337 C334 C335 119.9(8) . . ?
C337 C334 C329 120.2(8) . . ?
C335 C334 C329 119.8(8) . . ?
C334 C335 C340 119.5(9) . . ?
C334 C335 C336 119.1(9) . . ?
C340 C335 C336 121.3(12) . . ?
C333 C336 C335 120.8(10) . . ?
C334 C337 C342 120.5(9) . . ?
C334 C337 C338 119.2(9) . . ?
C342 C337 C338 120.3(12) . . ?
C339 C338 C337 120.3(10) . . ?
C338 C339 C328 121.0(10) . . ?
C341 C340 C335 120.4(10) . . ?
C342 C341 C340 119.7(10) . . ?
C341 C342 C337 119.5(10) . . ?
C341 C342 N8 119.7(16) . . ?
C337 C342 N8 120.8(17) . . ?
C353 C346 N10 118(2) . . ?
C353 C346 C350 118.9(10) . . ?
N10 C346 C350 123(2) . . ?
C359 C349 C350 116.9(18) 14_365 . ?
C349 C350 C346 120.0(13) . . ?
C359 C352 C353 118.1(16) 14_365 . ?
C359 C352 C352 122(3) 14_365 14_365 ?
C353 C352 C352 119.5(19) . 14_365 ?
C346 C353 C352 119.8(11) . . ?
C346 C353 C357 121.7(16) . . ?
C352 C353 C357 118.4(11) . . ?
C360 C357 C353 119.2(10) . . ?
C352 C359 C349 126(3) 14_365 14_365 ?
C352 C359 C360 119.6(17) 14_365 . ?
C349 C359 C360 114(2) 14_365 . ?
C357 C360 C359 120.9(13) . . ?
C401 N100 C401 100(5) . 14_365 ?
C401 N100 C399 110(5) . 14_365 ?
C401 N100 C399 125(2) 14_365 14_365 ?
C401 N100 C399 125(2) . . ?
C401 N100 C399 110(5) 14_365 . ?
C399 N100 C399 90(10) 14_365 . ?
C411 N103 C422 86(10) . . ?
C411 N103 C409 93(10) . . ?
C422 N103 C409 48(7) . . ?
C411 N103 C430 147(10) . . ?
C422 N103 C430 127(10) . . ?
C409 N103 C430 106(6) . . ?
C411 N103 C428 27(10) . . ?
C422 N103 C428 104(8) . . ?
C409 N103 C428 90(5) . . ?
C430 N103 C428 125(6) . . ?
C402 O104 K3 123(3) . . ?
C417 O106 C418 123(7) . . ?
C413 O107 K3 142(4) . . ?
C425 O109 C412 98(7) . . ?
C426 C405 C424 124(10) . . ?
C426 C405 K1 66(6) . 3_565 ?
C424 C405 K1 137(6) . 3_565 ?
N100 C401 C400 128(3) . . ?
O104 C402 C408 159(4) . . ?
C413 C406 C407 76(7) . . ?
C406 C407 C413 43(4) . . ?
C422 C409 N103 34(5) . . ?
N103 C411 C428 139(10) . . ?
N103 C411 C422 60(10) . . ?
C428 C411 C422 139(10) . . ?
N103 C411 C429 96(10) . . ?
C428 C411 C429 121(8) . . ?
C422 C411 C429 78(8) . . ?
C406 C413 O107 131(9) . . ?
C406 C413 C407 61(6) . . ?
O107 C413 C407 75(5) . . ?
N101 C416 C421 114(6) . . ?
O101 C418 O106 157(8) . . ?
C410 C414 N101 97(5) . . ?
C105 C415 N101 101(5) . . ?
N103 C422 C411 34(7) . . ?
N103 C422 C409 98(10) . . ?
C411 C422 C409 101(9) . . ?
N103 C422 C429 78(8) . . ?
C411 C422 C429 66(7) . . ?
C409 C422 C429 163(8) . . ?
C424 C423 O13 151(8) . . ?
C423 C424 C405 89(8) . . ?
C405 C426 K1 87(7) . 3_565 ?
C411 C428 N103 14(6) . . ?
C411 C429 C422 36(4) . . ?
N100 C399 C398 123(3) . . ?
C416 N101 C116 111(6) . . ?
C416 N101 C414 117(6) . . ?
C116 N101 C414 105(5) . . ?
C416 N101 C415 102(6) . . ?
C116 N101 C415 105(5) . . ?
C414 N101 C415 115(5) . . ?
C108 C116 N101 120(7) . . ?

loop_
_geom_bond_atom_site_label_1
_geom_bond_atom_site_label_2
_geom_bond_distance
_geom_bond_site_symmetry_2
_geom_bond_publ_flag
Ga1 O6 1.84(2) . ?
Ga1 O5 1.96(2) . ?
Ga1 O2 2.006(13) . ?
Ga1 O3 2.008(14) . ?
Ga1 O1 2.044(15) . ?
Ga1 O4 2.049(14) . ?
Ga1 K2 3.435(9) . ?
Ga1 K1 3.808(10) . ?
Ga2 O10 1.995(14) . ?
Ga2 O11 2.009(14) . ?
Ga2 O15 2.020(14) . ?
Ga2 O9 2.025(13) . ?
Ga2 O12 2.032(15) . ?
Ga2 O16 2.058(14) . ?
Ga2 K1 3.664(10) 11_465 ?
Ga2 K2 3.739(10) 11_465 ?
K1 O1 2.60(2) . ?
K1 O16 2.65(2) 3_564 ?
K1 C426 2.71(9) 11_464 ?
K1 O15 2.747(18) 3_564 ?
K1 C405 2.95(11) 11_464 ?
K1 C203 3.00(3) . ?
K1 O4 3.05(2) . ?
K1 C192 3.223(18) 3_564 ?
K1 C76 3.332(17) . ?
K1 C202 3.35(3) . ?
K1 C194 3.51(3) 3_564 ?
K1 K2 3.605(13) . ?
K2 O5 2.61(2) . ?
K2 O10 2.65(2) 3_564 ?
K2 O4 2.65(2) . ?
K2 O13 2.79(6) . ?
K2 O16 2.86(2) 3_564 ?
K2 C1 3.055(18) 3_564 ?
K2 O1 3.116(19) . ?
K2 C2 3.43(3) 3_564 ?
K2 Ga2 3.739(10) 3_564 ?
K3 O130 2.64(2) . ?
K3 O107 2.67(4) . ?
K3 O104 2.69(4) . ?
K3 O19 2.71(3) . ?
K3 O18 2.75(2) 3_565 ?
K3 C325 3.356(19) . ?
O1 C152 1.390(16) . ?
O2 C75 1.358(16) . ?
O3 C76 1.363(15) . ?
O4 C203 1.355(16) . ?
O5 C95 1.392(17) . ?
O6 C186 1.375(16) . ?
O7 C206 1.233(17) . ?
O8 C231 1.257(16) . ?
O9 C59 1.381(15) . ?
O10 C187 1.360(15) . ?
O10 K2 2.65(2) 11_465 ?
O11 C6 1.355(16) . ?
O12 C125 1.360(16) . ?
O13 C423 1.77(10) . ?
O15 C192 1.359(17) . ?
O15 K1 2.747(18) 11_465 ?
O16 C1 1.351(16) . ?
O16 K1 2.65(2) 11_465 ?
O16 K2 2.86(2) 11_465 ?
O17 C235 1.229(18) . ?
O18 C236 1.208(17) . ?
O18 K3 2.75(2) 11_464 ?
O19 C7 1.229(17) . ?
O130 C60 1.265(17) . ?
N5 C206 1.360(16) . ?
N5 C207 1.376(13) . ?
N7 C231 1.352(14) . ?
N7 C222 1.368(12) . ?
N8 C236 1.373(17) . ?
N8 C342 1.41(2) . ?
N9 C235 1.362(18) . ?
N9 C232 1.49(3) 14_365 ?
N10 C7 1.411(18) . ?
N10 C346 1.414(17) . ?
N18 C323 1.388(13) . ?
N18 C60 1.436(15) . ?
C1 C6 1.382(16) . ?
C1 C2 1.385(16) . ?
C1 K2 3.055(18) 11_465 ?
C2 C3 1.375(16) . ?
C2 K2 3.43(3) 11_465 ?
C3 C4 1.391(16) . ?
C4 C5 1.381(16) . ?
C5 C6 1.373(16) . ?
C5 C7 1.414(18) . ?
C11 C300 1.387(10) . ?
C11 C224 1.399(9) . ?
C14 C302 1.387(10) . ?
C14 C300 1.392(10) . ?
C14 C226 1.397(10) . ?
C41 C227 1.383(10) . ?
C41 C230 1.389(9) . ?
C42 C230 1.387(9) . ?
C42 C220 1.387(10) . ?
C59 C191 1.335(14) . ?
C59 C187 1.346(16) . ?
C60 C185 1.384(14) . ?
C75 C204 1.378(12) . ?
C75 C152 1.388(12) . ?
C76 C91 1.373(11) . ?
C76 C203 1.389(12) . ?
C91 C200 1.393(11) . ?
C91 C206 1.409(13) . ?
C95 C186 1.417(16) . ?
C95 C98 1.420(16) . ?
C97 C98 1.411(16) . ?
C97 C184 1.431(16) . ?
C125 C193 1.386(15) . ?
C125 C192 1.387(16) . ?
C152 C153 1.393(12) . ?
C153 C154 1.385(12) . ?
C154 C205 1.385(12) . ?
C184 C185 1.407(15) . ?
C185 C186 1.399(15) . ?
C187 C188 1.346(15) . ?
C188 C189 1.353(16) . ?
C189 C190 1.338(17) . ?
C190 C191 1.364(15) . ?
C191 C231 1.433(13) . ?
C192 C194 1.397(16) . ?
C192 K1 3.223(18) 11_465 ?
C193 C236 1.410(18) . ?
C193 C196 1.418(16) . ?
C194 C195 1.398(16) . ?
C194 K1 3.51(3) 11_465 ?
C195 C196 1.380(16) . ?
C200 C201 1.387(12) . ?
C201 C202 1.390(12) . ?
C202 C203 1.394(12) . ?
C204 C235 1.396(18) . ?
C204 C205 1.397(12) . ?
C207 C212 1.390(9) . ?
C207 C238 1.391(10) . ?
C207 C308 1.65(7) 14_365 ?
C212 C237 1.384(10) . ?
C212 C214 1.394(9) . ?
C212 C310 1.44(5) 14_365 ?
C213 C304 1.387(12) . ?
C213 C214 1.389(10) . ?
C213 C309 1.92(6) 14_365 ?
C213 C310 1.94(6) 14_365 ?
C220 C222 1.399(10) . ?
C222 C224 1.394(9) . ?
C224 C225 1.385(9) . ?
C225 C226 1.386(9) . ?
C225 C230 1.396(10) . ?
C226 C228 1.384(10) . ?
C227 C228 1.401(9) . ?
C228 C232 1.389(9) . ?
C232 C301 1.395(10) . ?
C232 N9 1.49(3) 14_365 ?
C237 C306 1.392(11) . ?
C237 C237 1.48(3) 14_365 ?
C237 C304 1.54(4) 14_365 ?
C238 C305 1.392(10) . ?
C301 C302 1.392(10) . ?
C304 C307 1.395(13) . ?
C304 C306 1.44(6) 14_365 ?
C304 C237 1.54(4) 14_365 ?
C305 C306 1.389(12) . ?
C305 C307 2.04(7) 14_365 ?
C306 C309 1.398(12) . ?
C306 C304 1.44(6) 14_365 ?
C307 C308 1.402(13) . ?
C307 C305 2.04(7) 14_365 ?
C308 C207 1.65(7) 14_365 ?
C309 C310 1.392(13) . ?
C309 C213 1.92(6) 14_365 ?
C310 C212 1.44(5) 14_365 ?
C323 C325 1.383(12) . ?
C323 C326 1.403(12) . ?
C325 C327 1.405(13) . ?
C326 C329 1.389(11) . ?
C326 C333 1.412(12) . ?
C327 C328 1.391(12) . ?
C328 C329 1.396(12) . ?
C328 C339 1.403(12) . ?
C329 C334 1.410(11) . ?
C333 C336 1.391(13) . ?
C334 C337 1.394(11) . ?
C334 C335 1.400(12) . ?
C335 C340 1.403(13) . ?
C335 C336 1.412(13) . ?
C337 C342 1.399(13) . ?
C337 C338 1.408(13) . ?
C338 C339 1.378(13) . ?
C340 C341 1.401(13) . ?
C341 C342 1.398(13) . ?
C346 C353 1.406(11) . ?
C346 C350 1.415(12) . ?
C349 C359 1.37(3) 14_365 ?
C349 C350 1.408(12) . ?
C352 C359 1.33(3) 14_365 ?
C352 C353 1.410(12) . ?
C352 C352 1.42(3) 14_365 ?
C353 C357 1.422(12) . ?
C357 C360 1.405(12) . ?
C359 C352 1.33(3) 14_365 ?
C359 C349 1.37(3) 14_365 ?
C359 C360 1.406(12) . ?
N100 C401 1.508(19) . ?
N100 C401 1.508(19) 14_365 ?
N100 C399 1.53(2) 14_365 ?
N100 C399 1.53(2) . ?
O101 C418 1.26(10) . ?
N103 C411 0.67(13) . ?
N103 C422 1.06(11) . ?
N103 C409 1.87(13) . ?
N103 C430 1.83(10) . ?
N103 C428 1.83(11) . ?
O104 C402 1.54(6) . ?
C105 C415 1.76(9) . ?
O106 C417 1.29(9) . ?
O106 C418 1.73(11) . ?
O107 C413 1.59(8) . ?
C108 C116 1.29(8) . ?
O109 C425 1.42(10) . ?
O109 C412 1.51(9) . ?
C410 C414 1.50(8) . ?
C405 C426 1.35(11) . ?
C405 C424 1.67(13) . ?
C405 K1 2.95(11) 3_565 ?
C401 C400 1.50(2) . ?
C402 C408 1.70(7) . ?
C406 C413 1.19(9) . ?
C406 C407 1.55(11) . ?
C407 C413 1.71(10) . ?
C409 C422 1.40(10) . ?
C411 C428 1.26(9) . ?
C411 C422 1.21(12) . ?
C411 C429 1.88(13) . ?
C416 N101 1.32(7) . ?
C416 C421 1.37(7) . ?
O112 C427 1.58(11) . ?
C414 N101 1.68(8) . ?
C415 N101 1.85(9) . ?
C422 C429 2.01(13) . ?
C423 C424 1.68(12) . ?
C426 K1 2.71(9) 3_565 ?
C399 C398 1.53(2) . ?
N101 C116 1.58(8) . ?
